data_7042901
loop_
_publ_author_name
'Bamford, Karlee L.'
'Longobardi, Lauren E.'
'Liu, Lei'
'Grimme, Stefan'
'Stephan, Douglas W.'

_publ_section_title
;
 FLP reduction and hydroboration of phenanthrene o-iminoquinones and
 \a-diimines.
;
_journal_issue 16
_journal_name_full 'Dalton transactions (Cambridge, England : 2003)'
_journal_page_first 5308
_journal_page_last 5319
_journal_paper_doi 10.1039/c7dt01024a
_journal_volume 46
_journal_year 2017
_chemical_formula_sum 'C40 H22 B F10 N2'
_chemical_formula_weight 731.40
_space_group_crystal_system orthorhombic
_space_group_IT_number 60
_space_group_name_Hall '-P 2n 2ab'
_space_group_name_H-M_alt 'P b c n'
_symmetry_space_group_name_Hall '-P 2n 2ab'
_symmetry_space_group_name_H-M 'P b c n'
_atom_sites_solution_hydrogens geom
_audit_creation_method SHELXL-2014/7
_audit_update_record
;
2017-03-28 deposited with the CCDC.
2017-03-28 downloaded from the CCDC.
;
_cell_angle_alpha 90
_cell_angle_beta 90
_cell_angle_gamma 90
_cell_formula_units_Z 4
_cell_length_a 9.508(4)
_cell_length_b 21.381(8)
_cell_length_c 15.841(6)
_cell_measurement_reflns_used 587
_cell_measurement_temperature 150(2)
_cell_measurement_theta_max 14.63
_cell_measurement_theta_min 2.57
_cell_volume 3220(2)
_computing_data_collection 'Bruker APEX2'
_computing_molecular_graphics 'ORTEP-3 (Farrugia, 1999)'
_computing_publication_material 'ORTEP-3 (Farrugia, 1999)'
_computing_structure_refinement 'SHELXL-2014/7 (Sheldrick, 2014)'
_computing_structure_solution 'SHELXS-97 (Sheldrick, 2008)'
_diffrn_ambient_temperature 150(2)
_diffrn_measured_fraction_theta_full 1.000
_diffrn_measured_fraction_theta_max 1.000
_diffrn_measurement_device_type 'Bruker APEX II CCD'
_diffrn_radiation_type MoK\a
_diffrn_radiation_wavelength 0.71073
_diffrn_reflns_av_R_equivalents 0.2099
_diffrn_reflns_av_unetI/netI 0.1262
_diffrn_reflns_Laue_measured_fraction_full 1.000
_diffrn_reflns_Laue_measured_fraction_max 1.000
_diffrn_reflns_limit_h_max 9
_diffrn_reflns_limit_h_min -9
_diffrn_reflns_limit_k_max 20
_diffrn_reflns_limit_k_min -20
_diffrn_reflns_limit_l_max 15
_diffrn_reflns_limit_l_min -15
_diffrn_reflns_number 14156
_diffrn_reflns_point_group_measured_fraction_full 1.000
_diffrn_reflns_point_group_measured_fraction_max 1.000
_diffrn_reflns_theta_full 20.000
_diffrn_reflns_theta_max 20.000
_diffrn_reflns_theta_min 1.905
_exptl_absorpt_coefficient_mu 0.129
_exptl_absorpt_correction_T_max 0.7456
_exptl_absorpt_correction_T_min 0.4833
_exptl_absorpt_correction_type multi-scan
_exptl_absorpt_process_details SADABS
_exptl_crystal_colour violet
_exptl_crystal_density_diffrn 1.509
_exptl_crystal_density_method 'not measured'
_exptl_crystal_description plate
_exptl_crystal_F_000 1484
_exptl_crystal_size_max 0.300
_exptl_crystal_size_mid 0.200
_exptl_crystal_size_min 0.200
_refine_diff_density_max 0.205
_refine_diff_density_min -0.255
_refine_diff_density_rms 0.058
_refine_ls_extinction_method none
_refine_ls_goodness_of_fit_ref 1.056
_refine_ls_hydrogen_treatment constr
_refine_ls_matrix_type full
_refine_ls_number_parameters 241
_refine_ls_number_reflns 1507
_refine_ls_number_restraints 0
_refine_ls_restrained_S_all 1.056
_refine_ls_R_factor_all 0.1317
_refine_ls_R_factor_gt 0.0578
_refine_ls_shift/su_max 0.001
_refine_ls_shift/su_mean 0.000
_refine_ls_structure_factor_coef Fsqd
_refine_ls_weighting_details 'w=1/[\s^2^(Fo^2^)+(0.0919P)^2^] where P=(Fo^2^+2Fc^2^)/3'
_refine_ls_weighting_scheme calc
_refine_ls_wR_factor_gt 0.1350
_refine_ls_wR_factor_ref 0.1971
_reflns_Friedel_coverage 0.000
_reflns_number_gt 861
_reflns_number_total 1507
_reflns_threshold_expression 'I > 2\s(I)'
_cod_data_source_file c7dt01024a2.cif
_cod_data_source_block compound_18
_cod_database_code 7042901
_shelx_shelxl_version_number 2014/7
_shelx_space_group_comment
;
The symmetry employed for this shelxl refinement is uniquely defined
by the following loop, which should always be used as a source of
symmetry information in preference to the above space-group names.
They are only intended as comments.
;

loop_
_space_group_symop_operation_xyz
'x, y, z'
'-x+1/2, -y+1/2, z+1/2'
'x+1/2, -y+1/2, -z'
'-x, y, -z+1/2'
'-x, -y, -z'
'x-1/2, y-1/2, -z-1/2'
'-x-1/2, y-1/2, z'
'x, -y, z-1/2'

loop_
_atom_site_label
_atom_site_type_symbol
_atom_site_fract_x
_atom_site_fract_y
_atom_site_fract_z
_atom_site_U_iso_or_equiv
_atom_site_adp_type
_atom_site_occupancy
_atom_site_site_symmetry_order
_atom_site_calc_flag
_atom_site_refinement_flags_posn
_atom_site_refinement_flags_adp
_atom_site_refinement_flags_occupancy
B01 B 0.0000 0.1775(6) 0.2500 0.029(4) Uani 1 2 d S T P
N01 N 0.0561(7) 0.2264(3) 0.3163(4) 0.0303(19) Uani 1 1 d . . .
F302 F 0.3036(5) 0.2099(2) 0.2312(3) 0.0496(14) Uani 1 1 d . . .
F303 F 0.4943(7) 0.1438(3) 0.1479(3) 0.0688(17) Uani 1 1 d . . .
F304 F 0.4257(6) 0.0374(3) 0.0665(3) 0.0712(19) Uani 1 1 d . . .
F305 F 0.1561(6) -0.0051(2) 0.0740(3) 0.0708(19) Uani 1 1 d . . .
F306 F -0.0356(6) 0.0552(2) 0.1629(3) 0.0492(15) Uani 1 1 d . . .
C01 C 0.1519(11) 0.1450(4) 0.6572(5) 0.066(3) Uani 1 1 d . . .
H01A H 0.1317 0.1786 0.6976 0.098 Uiso 1 1 calc R U .
H01B H 0.2491 0.1308 0.6648 0.098 Uiso 1 1 calc R U .
H01C H 0.0874 0.1100 0.6670 0.098 Uiso 1 1 calc R U .
C101 C 0.0370(8) 0.2863(4) 0.2892(5) 0.031(2) Uani 1 1 d . . .
C102 C 0.0937(9) 0.3435(4) 0.3227(5) 0.034(2) Uani 1 1 d . . .
C103 C 0.2013(9) 0.3453(4) 0.3844(5) 0.041(2) Uani 1 1 d . . .
H103 H 0.2309 0.3074 0.4102 0.050 Uiso 1 1 calc R U .
C104 C 0.2643(10) 0.4008(5) 0.4079(6) 0.048(3) Uani 1 1 d . . .
H104 H 0.3371 0.4009 0.4490 0.058 Uiso 1 1 calc R U .
C105 C 0.2206(12) 0.4561(5) 0.3711(7) 0.056(3) Uani 1 1 d . . .
H105 H 0.2628 0.4945 0.3876 0.068 Uiso 1 1 calc R U .
C106 C 0.1180(12) 0.4560(4) 0.3117(6) 0.052(3) Uani 1 1 d . . .
H106 H 0.0895 0.4948 0.2881 0.062 Uiso 1 1 calc R U .
C107 C 0.0519(9) 0.4009(4) 0.2836(5) 0.039(2) Uani 1 1 d . . .
C201 C 0.0853(9) 0.2085(4) 0.4015(5) 0.026(2) Uani 1 1 d . . .
C202 C 0.0095(9) 0.2357(4) 0.4669(6) 0.037(2) Uani 1 1 d . . .
H202 H -0.0587 0.2671 0.4559 0.044 Uiso 1 1 calc R U .
C203 C 0.0356(10) 0.2159(4) 0.5485(5) 0.043(3) Uani 1 1 d . . .
H203 H -0.0150 0.2349 0.5934 0.051 Uiso 1 1 calc R U .
C204 C 0.1327(10) 0.1694(4) 0.5676(6) 0.043(3) Uani 1 1 d . . .
C205 C 0.2083(9) 0.1432(4) 0.5016(6) 0.039(2) Uani 1 1 d . . .
H205 H 0.2761 0.1116 0.5127 0.047 Uiso 1 1 calc R U .
C206 C 0.1849(9) 0.1631(4) 0.4191(5) 0.032(2) Uani 1 1 d . . .
H206 H 0.2379 0.1454 0.3743 0.039 Uiso 1 1 calc R U .
C301 C 0.1222(10) 0.1347(4) 0.2032(5) 0.030(2) Uani 1 1 d . . .
C302 C 0.2608(11) 0.1543(4) 0.1946(5) 0.042(2) Uani 1 1 d . . .
C303 C 0.3625(10) 0.1210(5) 0.1510(6) 0.048(3) Uani 1 1 d . . .
C304 C 0.3247(14) 0.0667(5) 0.1111(5) 0.051(3) Uani 1 1 d . . .
C305 C 0.1902(12) 0.0475(5) 0.1149(6) 0.044(3) Uani 1 1 d . . .
C306 C 0.0952(10) 0.0798(4) 0.1606(5) 0.034(2) Uani 1 1 d . . .

loop_
_atom_site_aniso_label
_atom_site_aniso_U_11
_atom_site_aniso_U_22
_atom_site_aniso_U_33
_atom_site_aniso_U_23
_atom_site_aniso_U_13
_atom_site_aniso_U_12
B01 0.021(9) 0.041(9) 0.025(8) 0.000 0.006(7) 0.000
N01 0.027(5) 0.036(5) 0.028(5) -0.003(4) 0.003(3) 0.004(4)
F302 0.032(3) 0.059(4) 0.057(3) -0.002(3) 0.007(3) -0.009(3)
F303 0.038(4) 0.103(5) 0.066(4) 0.007(3) 0.010(3) 0.014(4)
F304 0.076(5) 0.092(4) 0.046(3) -0.001(3) 0.012(3) 0.050(4)
F305 0.104(5) 0.050(4) 0.058(4) -0.017(3) 0.012(3) 0.014(3)
F306 0.050(4) 0.039(3) 0.058(3) -0.012(2) 0.002(3) -0.006(3)
C01 0.086(9) 0.072(8) 0.039(6) 0.006(5) -0.020(6) -0.013(6)
C101 0.023(6) 0.034(6) 0.036(5) -0.006(4) 0.006(4) -0.001(5)
C102 0.038(6) 0.030(6) 0.035(5) -0.010(5) 0.016(5) 0.000(5)
C103 0.037(6) 0.055(7) 0.032(5) -0.008(5) 0.006(5) -0.004(6)
C104 0.042(7) 0.059(7) 0.042(6) -0.037(6) 0.012(5) -0.020(6)
C105 0.072(9) 0.041(7) 0.057(7) -0.016(6) 0.029(7) -0.022(7)
C106 0.068(9) 0.034(7) 0.053(7) -0.010(5) 0.032(6) -0.011(6)
C107 0.035(7) 0.042(6) 0.040(6) -0.010(4) 0.019(4) -0.002(5)
C201 0.015(6) 0.039(6) 0.025(6) -0.005(5) -0.001(4) -0.006(5)
C202 0.028(6) 0.051(6) 0.032(6) 0.000(5) -0.002(5) -0.002(5)
C203 0.042(7) 0.056(7) 0.031(7) -0.006(5) 0.011(5) -0.014(6)
C204 0.036(7) 0.054(7) 0.040(7) -0.002(6) -0.013(5) -0.013(6)
C205 0.035(6) 0.044(6) 0.038(6) 0.002(5) -0.007(5) -0.006(5)
C206 0.027(6) 0.038(6) 0.032(6) -0.004(4) 0.007(4) 0.000(5)
C301 0.026(7) 0.039(6) 0.024(5) 0.008(4) -0.007(4) -0.004(5)
C302 0.046(8) 0.042(6) 0.038(6) 0.004(5) -0.014(5) -0.004(6)
C303 0.017(7) 0.073(9) 0.052(6) 0.020(7) 0.014(5) 0.010(6)
C304 0.074(11) 0.052(8) 0.027(6) -0.004(5) 0.005(6) 0.044(8)
C305 0.040(8) 0.045(7) 0.046(6) -0.010(5) 0.005(6) 0.022(7)
C306 0.031(7) 0.036(6) 0.035(5) -0.003(5) -0.002(5) -0.003(6)

loop_
_atom_type_symbol
_atom_type_description
_atom_type_scat_dispersion_real
_atom_type_scat_dispersion_imag
_atom_type_scat_source
C C 0.0033 0.0016 'International Tables Vol C Tables 4.2.6.8 and 6.1.1.4'
H H 0.0000 0.0000 'International Tables Vol C Tables 4.2.6.8 and 6.1.1.4'
B B 0.0013 0.0007 'International Tables Vol C Tables 4.2.6.8 and 6.1.1.4'
F F 0.0171 0.0103 'International Tables Vol C Tables 4.2.6.8 and 6.1.1.4'
N N 0.0061 0.0033 'International Tables Vol C Tables 4.2.6.8 and 6.1.1.4'

loop_
_geom_angle_atom_site_label_1
_geom_angle_atom_site_label_2
_geom_angle_atom_site_label_3
_geom_angle
_geom_angle_site_symmetry_1
_geom_angle_site_symmetry_3
N01 B01 N01 96.9(9) 4 .
N01 B01 C301 115.3(4) 4 4
N01 B01 C301 107.8(3) . 4
N01 B01 C301 107.8(3) 4 .
N01 B01 C301 115.3(4) . .
C301 B01 C301 112.8(10) 4 .
C101 N01 C201 125.0(6) . .
C101 N01 B01 111.6(6) . .
C201 N01 B01 121.3(6) . .
N01 C101 C101 109.8(4) . 4
N01 C101 C102 129.3(7) . .
C101 C101 C102 120.3(5) 4 .
C103 C102 C107 118.5(8) . .
C103 C102 C101 123.2(8) . .
C107 C102 C101 117.8(8) . .
C104 C103 C102 121.6(9) . .
C103 C104 C105 119.4(9) . .
C106 C105 C104 120.5(9) . .
C105 C106 C107 122.8(10) . .
C106 C107 C102 117.1(8) . .
C106 C107 C107 122.4(6) . 4
C102 C107 C107 120.4(5) . 4
C206 C201 C202 119.8(7) . .
C206 C201 N01 120.6(7) . .
C202 C201 N01 119.5(8) . .
C203 C202 C201 118.5(8) . .
C202 C203 C204 122.8(8) . .
C205 C204 C203 117.9(8) . .
C205 C204 C01 120.1(9) . .
C203 C204 C01 121.9(9) . .
C204 C205 C206 120.0(9) . .
C201 C206 C205 120.9(8) . .
C306 C301 C302 112.7(8) . .
C306 C301 B01 124.1(8) . .
C302 C301 B01 122.9(8) . .
F302 C302 C303 116.4(9) . .
F302 C302 C301 119.8(9) . .
C303 C302 C301 123.7(9) . .
F303 C303 C304 122.3(10) . .
F303 C303 C302 118.8(11) . .
C304 C303 C302 118.9(10) . .
C305 C304 F304 124.1(11) . .
C305 C304 C303 119.1(9) . .
F304 C304 C303 116.7(12) . .
F305 C305 C304 117.7(9) . .
F305 C305 C306 121.9(10) . .
C304 C305 C306 120.4(10) . .
C305 C306 F306 115.6(9) . .
C305 C306 C301 125.1(9) . .
F306 C306 C301 119.3(9) . .

loop_
_geom_bond_atom_site_label_1
_geom_bond_atom_site_label_2
_geom_bond_distance
_geom_bond_site_symmetry_2
B01 N01 1.574(11) 4
B01 N01 1.574(11) .
B01 C301 1.654(11) 4
B01 C301 1.654(11) .
N01 C101 1.363(10) .
N01 C201 1.430(9) .
F302 C302 1.383(10) .
F303 C303 1.346(10) .
F304 C304 1.346(10) .
F305 C305 1.339(10) .
F306 C306 1.350(9) .
C01 C204 1.523(12) .
C101 C101 1.428(16) 4
C101 C102 1.440(11) .
C102 C103 1.415(12) .
C102 C107 1.431(11) .
C103 C104 1.379(11) .
C104 C105 1.383(13) .
C105 C106 1.355(13) .
C106 C107 1.408(12) .
C107 C107 1.452(16) 4
C201 C206 1.384(10) .
C201 C202 1.390(11) .
C202 C203 1.381(11) .
C203 C204 1.390(12) .
C204 C205 1.388(12) .
C205 C206 1.393(11) .
C301 C306 1.379(11) .
C301 C302 1.389(12) .
C302 C303 1.386(13) .
C303 C304 1.370(13) .
C304 C305 1.345(13) .
C305 C306 1.347(12) .
